data_4103070
loop_
_publ_author_name
'Yi-Zhi Huang'
'Li-Ming Wu'
'Xin-Tao Wu'
'Long-Hua Li'
'Ling Chen'
'Yong-Fan Zhang'

_publ_section_title
;
 Pb2B5O9I: An Iodide Borate with Strong Second Harmonic Generation
;
_journal_name_full 'Journal of the American Chemical Society'
_journal_page_first 12788
_journal_page_last 12789
_journal_paper_doi 10.1021/ja106066k
_journal_volume 132
_journal_year 2010
_chemical_formula_sum 'B5 I O9 Pb2'
_chemical_formula_weight 739.35
_chemical_name_systematic
; 
 ? 
;
_space_group_IT_number 34
_symmetry_cell_setting orthorhombic
_symmetry_space_group_name_Hall 'P 2 -2n'
_symmetry_space_group_name_H-M 'P n n 2'
_atom_sites_solution_primary direct
_atom_sites_solution_secondary difmap
_audit_creation_method SHELXL-97
_cell_angle_alpha 90.00
_cell_angle_beta 90.00
_cell_angle_gamma 90.00
_cell_formula_units_Z 4
_cell_length_a 11.561(4)
_cell_length_b 11.700(4)
_cell_length_c 6.524(2)
_cell_measurement_reflns_used 2467
_cell_measurement_temperature 293(2)
_cell_measurement_theta_max 27.4797
_cell_measurement_theta_min 2.4759
_cell_volume 882.5(5)
_computing_cell_refinement 'Bruker XSCANS'
_computing_data_collection 'Bruker XSCANS'
_computing_data_reduction 'Bruker SHELXTL'
_computing_molecular_graphics 'Bruker SHELXTL'
_computing_publication_material 'Bruker SHELXTL'
_computing_structure_refinement 'SHELXL-97 (Sheldrick, 1997)'
_computing_structure_solution 'SHELXS-97 (Sheldrick, 1990)'
_diffrn_ambient_temperature 293(2)
_diffrn_detector_area_resol_mean 28.5714
_diffrn_measured_fraction_theta_full 0.998
_diffrn_measured_fraction_theta_max 0.998
_diffrn_measurement_device_type 'Bruker P4'
_diffrn_measurement_method '\w scans'
_diffrn_radiation_monochromator graphite
_diffrn_radiation_source 'fine-focus sealed tube'
_diffrn_radiation_type MoK\a
_diffrn_radiation_wavelength 0.71073
_diffrn_reflns_av_R_equivalents 0.0967
_diffrn_reflns_av_sigmaI/netI 0.0721
_diffrn_reflns_limit_h_max 15
_diffrn_reflns_limit_h_min -15
_diffrn_reflns_limit_k_max 15
_diffrn_reflns_limit_k_min -14
_diffrn_reflns_limit_l_max 7
_diffrn_reflns_limit_l_min -8
_diffrn_reflns_number 6384
_diffrn_reflns_theta_full 27.46
_diffrn_reflns_theta_max 27.46
_diffrn_reflns_theta_min 2.48
_exptl_absorpt_coefficient_mu 41.636
_exptl_absorpt_correction_T_max 1.0000
_exptl_absorpt_correction_T_min 0.4744
_exptl_absorpt_correction_type multi-scan
_exptl_crystal_colour Colorless
_exptl_crystal_density_diffrn 5.565
_exptl_crystal_density_method 'not measured'
_exptl_crystal_description Block
_exptl_crystal_F_000 1256
_exptl_crystal_size_max 0.215
_exptl_crystal_size_mid 0.190
_exptl_crystal_size_min 0.089
_refine_diff_density_max 2.676
_refine_diff_density_min -3.799
_refine_diff_density_rms 0.701
_refine_ls_abs_structure_details 'Flack H D (1983), Acta Cryst. A39, 876-881'
_refine_ls_abs_structure_Flack -0.009(14)
_refine_ls_extinction_coef 0.0044(4)
_refine_ls_extinction_expression Fc^*^=kFc[1+0.001xFc^2^\l^3^/sin(2\q)]^-1/4^
_refine_ls_extinction_method SHELXL
_refine_ls_goodness_of_fit_ref 1.140
_refine_ls_matrix_type full
_refine_ls_number_parameters 84
_refine_ls_number_reflns 1909
_refine_ls_number_restraints 1
_refine_ls_restrained_S_all 1.140
_refine_ls_R_factor_all 0.0475
_refine_ls_R_factor_gt 0.0454
_refine_ls_shift/su_max 0.000
_refine_ls_shift/su_mean 0.000
_refine_ls_structure_factor_coef Fsqd
_refine_ls_weighting_details 'calc w=1/[\s^2^(Fo^2^)+(0.0747P)^2^+0.0000P] where P=(Fo^2^+2Fc^2^)/3'
_refine_ls_weighting_scheme calc
_refine_ls_wR_factor_gt 0.1185
_refine_ls_wR_factor_ref 0.1212
_reflns_number_gt 1847
_reflns_number_total 1909
_reflns_threshold_expression >2sigma(I)
_cod_data_source_file ja106066k_si_001.cif
_cod_data_source_block a
_cod_database_code 4103070

loop_
_symmetry_equiv_pos_as_xyz
'x, y, z'
'-x, -y, z'
'x+1/2, -y+1/2, z+1/2'
'-x+1/2, y+1/2, z+1/2'

loop_
_atom_site_label
_atom_site_type_symbol
_atom_site_fract_x
_atom_site_fract_y
_atom_site_fract_z
_atom_site_U_iso_or_equiv
_atom_site_adp_type
_atom_site_occupancy
_atom_site_symmetry_multiplicity
_atom_site_calc_flag
_atom_site_refinement_flags
Pb1 Pb 0.26792(5) 0.46491(5) 0.21451(11) 0.0131(2) Uani 1 1 d .
Pb2 Pb 0.05028(5) 0.73796(5) 0.06079(13) 0.0130(2) Uani 1 1 d .
I1 I 0.0000 0.5000 0.2609(3) 0.0182(4) Uani 1 2 d S
I2 I 0.0000 0.0000 0.0000(3) 0.0203(4) Uani 1 2 d S
O1 O 0.5785(9) 0.2081(9) 0.2375(18) 0.007(2) Uiso 1 1 d .
O2 O 0.2857(10) 0.0854(9) 0.053(2) 0.009(2) Uiso 1 1 d .
O3 O 0.2368(9) 0.1186(10) 0.401(2) 0.012(2) Uiso 1 1 d .
O4 O 0.3924(11) 0.2620(10) 0.125(2) 0.011(2) Uiso 1 1 d .
O5 O 0.2308(8) 0.3203(9) 0.4889(18) 0.004(2) Uiso 1 1 d .
O6 O 0.7243(9) 0.0658(10) 0.3037(19) 0.008(2) Uiso 1 1 d .
O7 O 0.1899(10) 0.2646(9) 0.1407(18) 0.004(2) Uiso 1 1 d .
O8 O 0.2238(9) 0.7365(9) 0.308(2) 0.006(2) Uiso 1 1 d .
O9 O 0.0551(9) 0.2188(10) 0.397(2) 0.007(2) Uiso 1 1 d .
B1 B 0.2677(13) 0.0431(14) 0.245(3) 0.005(4) Uiso 1 1 d .
B2 B 0.5092(14) 0.2490(13) 0.081(3) 0.006(3) Uiso 1 1 d .
B3 B 0.7027(13) 0.1775(13) 0.205(3) 0.0038(16) Uiso 1 1 d .
B4 B 0.2841(13) 0.2120(14) 0.024(3) 0.0038(16) Uiso 1 1 d .
B5 B 0.1814(14) 0.2284(14) 0.360(3) 0.0038(16) Uiso 1 1 d .

loop_
_atom_site_aniso_label
_atom_site_aniso_U_11
_atom_site_aniso_U_22
_atom_site_aniso_U_33
_atom_site_aniso_U_23
_atom_site_aniso_U_13
_atom_site_aniso_U_12
Pb1 0.0133(3) 0.0140(3) 0.0121(4) 0.0039(2) -0.0003(3) -0.0026(2)
Pb2 0.0162(3) 0.0145(3) 0.0085(3) 0.0012(3) -0.0013(3) 0.0001(2)
I1 0.0108(7) 0.0099(7) 0.0339(11) 0.000 0.000 0.0003(5)
I2 0.0119(7) 0.0131(8) 0.0357(11) 0.000 0.000 0.0007(5)

loop_
_atom_type_symbol
_atom_type_description
_atom_type_scat_dispersion_real
_atom_type_scat_dispersion_imag
_atom_type_scat_source
B B 0.0013 0.0007 'International Tables Vol C Tables 4.2.6.8 and 6.1.1.4'
O O 0.0106 0.0060 'International Tables Vol C Tables 4.2.6.8 and 6.1.1.4'
I I -0.4742 1.8119 'International Tables Vol C Tables 4.2.6.8 and 6.1.1.4'
Pb Pb -3.3944 10.1111 'International Tables Vol C Tables 4.2.6.8 and 6.1.1.4'

loop_
_geom_angle_atom_site_label_1
_geom_angle_atom_site_label_2
_geom_angle_atom_site_label_3
_geom_angle
_geom_angle_site_symmetry_1
_geom_angle_site_symmetry_3
O5 Pb1 O7 56.9(4) . .
O5 Pb1 O2 74.2(4) . 4
O7 Pb1 O2 123.6(4) . 4
O5 Pb1 O3 168.8(3) . 4_554
O7 Pb1 O3 117.1(4) . 4_554
O2 Pb1 O3 105.4(4) 4 4_554
O5 Pb1 O6 125.3(4) . 3_454
O7 Pb1 O6 68.4(4) . 3_454
O2 Pb1 O6 145.6(4) 4 3_454
O3 Pb1 O6 49.5(4) 4_554 3_454
O5 Pb1 I1 81.4(2) . .
O7 Pb1 I1 77.9(2) . .
O2 Pb1 I1 68.0(2) 4 .
O3 Pb1 I1 88.1(2) 4_554 .
O6 Pb1 I1 86.0(2) 3_454 .
O5 Pb1 I2 79.6(2) . 3
O7 Pb1 I2 120.5(3) . 3
O2 Pb1 I2 70.0(2) 4 3
O3 Pb1 I2 111.0(2) 4_554 3
O6 Pb1 I2 135.8(2) 3_454 3
I1 Pb1 I2 137.16(6) . 3
O9 Pb2 O8 80.5(4) 2_565 .
O9 Pb2 O1 116.6(4) 2_565 4_554
O8 Pb2 O1 162.2(4) . 4_554
O9 Pb2 O5 121.0(3) 2_565 4_554
O8 Pb2 O5 52.5(4) . 4_554
O1 Pb2 O5 115.8(3) 4_554 4_554
O9 Pb2 I1 74.3(3) 2_565 .
O8 Pb2 I1 82.9(2) . .
O1 Pb2 I1 96.4(2) 4_554 .
O5 Pb2 I1 123.6(2) 4_554 .
O9 Pb2 I2 80.1(3) 2_565 1_565
O8 Pb2 I2 103.3(2) . 1_565
O1 Pb2 I2 85.6(2) 4_554 1_565
O5 Pb2 I2 78.9(2) 4_554 1_565
I1 Pb2 I2 152.29(4) . 1_565
Pb2 I1 Pb2 130.68(7) 2_565 .
Pb2 I1 Pb1 91.53(3) 2_565 .
Pb2 I1 Pb1 83.85(2) . .
Pb2 I1 Pb1 83.85(2) 2_565 2_565
Pb2 I1 Pb1 91.53(3) . 2_565
Pb1 I1 Pb1 168.93(8) . 2_565
Pb2 I2 Pb2 165.52(8) 2_565 1_545
Pb2 I2 Pb1 78.41(2) 2_565 3_454
Pb2 I2 Pb1 110.09(3) 1_545 3_454
Pb2 I2 Pb1 110.09(3) 2_565 4_544
Pb2 I2 Pb1 78.41(2) 1_545 4_544
Pb1 I2 Pb1 111.07(7) 3_454 4_544
B2 O1 B3 122.3(13) . .
B2 O1 Pb2 102.8(9) . 4_545
B3 O1 Pb2 134.1(10) . 4_545
B1 O2 B4 118.3(13) . .
B1 O2 Pb1 121.9(9) . 4_544
B4 O2 Pb1 114.4(9) . 4_544
B1 O3 B5 122.6(14) . .
B1 O3 Pb1 97.7(10) . 4_545
B5 O3 Pb1 135.2(10) . 4_545
B2 O4 B4 131.8(14) . .
B3 O5 B5 118.8(11) 3_455 .
B3 O5 Pb1 136.4(9) 3_455 .
B5 O5 Pb1 98.6(9) . .
B3 O5 Pb2 92.7(8) 3_455 4_545
B5 O5 Pb2 101.4(8) . 4_545
Pb1 O5 Pb2 101.6(3) . 4_545
B1 O6 B3 137.1(14) 2_655 .
B1 O6 Pb1 98.1(10) 2_655 3
B3 O6 Pb1 124.8(10) . 3
B4 O7 B5 115.2(11) . .
B4 O7 Pb1 102.8(9) . .
B5 O7 Pb1 95.9(8) . .
B4 O8 B3 128.0(13) 4 2_665
B4 O8 Pb2 124.4(9) 4 .
B3 O8 Pb2 99.1(9) 2_665 .
B2 O9 B5 120.5(13) 3_455 .
B2 O9 Pb2 120.8(9) 3_455 2_565
B5 O9 Pb2 108.2(9) . 2_565
O6 B1 O2 126.8(15) 2_655 .
O6 B1 O3 114.6(16) 2_655 .
O2 B1 O3 118.6(14) . .
O9 B2 O1 121.3(14) 3_554 .
O9 B2 O4 122.0(15) 3_554 .
O1 B2 O4 116.6(15) . .
O5 B3 O6 113.7(12) 3_554 .
O5 B3 O8 107.6(12) 3_554 2_665
O6 B3 O8 107.9(13) . 2_665
O5 B3 O1 110.4(13) 3_554 .
O6 B3 O1 108.2(12) . .
O8 B3 O1 108.9(12) 2_665 .
O8 B4 O7 112.1(12) 4_544 .
O8 B4 O2 108.7(12) 4_544 .
O7 B4 O2 111.2(12) . .
O8 B4 O4 113.2(12) 4_544 .
O7 B4 O4 103.1(12) . .
O2 B4 O4 108.4(12) . .
O3 B5 O5 111.4(13) . .
O3 B5 O9 109.5(12) . .
O5 B5 O9 109.9(12) . .
O3 B5 O7 113.3(13) . .
O5 B5 O7 108.2(11) . .
O9 B5 O7 104.1(12) . .

loop_
_geom_bond_atom_site_label_1
_geom_bond_atom_site_label_2
_geom_bond_distance
_geom_bond_site_symmetry_2
Pb1 O5 2.501(11) .
Pb1 O7 2.556(11) .
Pb1 O2 2.692(13) 4
Pb1 O3 2.726(13) 4_554
Pb1 O6 2.751(12) 3_454
Pb1 I1 3.1391(12) .
Pb1 I2 3.2920(16) 3
Pb2 O9 2.561(13) 2_565
Pb2 O8 2.575(12) .
Pb2 O1 2.605(11) 4_554
Pb2 O5 2.748(10) 4_554
Pb2 I1 3.1294(14) .
Pb2 I2 3.1455(12) 1_565
I1 Pb2 3.1294(14) 2_565
I1 Pb1 3.1391(12) 2_565
I2 Pb2 3.1455(12) 2_565
I2 Pb2 3.1455(12) 1_545
I2 Pb1 3.2920(16) 3_454
I2 Pb1 3.2920(16) 4_544
O1 B2 1.39(2) .
O1 B3 1.495(17) .
O1 Pb2 2.605(11) 4_545
O2 B1 1.36(2) .
O2 B4 1.493(19) .
O2 Pb1 2.692(13) 4_544
O3 B1 1.39(2) .
O3 B5 1.460(19) .
O3 Pb1 2.726(13) 4_545
O4 B2 1.39(2) .
O4 B4 1.529(19) .
O5 B3 1.45(2) 3_455
O5 B5 1.481(19) .
O5 Pb2 2.748(10) 4_545
O6 B1 1.33(2) 2_655
O6 B3 1.477(19) .
O6 Pb1 2.751(12) 3
O7 B4 1.463(19) .
O7 B5 1.49(2) .
O8 B4 1.44(2) 4
O8 B3 1.479(19) 2_665
O9 B2 1.36(2) 3_455
O9 B5 1.485(18) .
O9 Pb2 2.561(13) 2_565
B1 O6 1.33(2) 2_655
B2 O9 1.36(2) 3_554
B3 O5 1.45(2) 3_554
B3 O8 1.479(18) 2_665
B4 O8 1.44(2) 4_544
